data_7005362
loop_
_publ_author_name
'Lee, Way-Zen'
'Tseng, Huan-Sheng'
'Kuo, Ting-Shen'

_publ_section_title
;
 Ligand-controlled nuclearity in nickel bis(benzimidazolyl) complexes.
;
_journal_issue 24
_journal_name_full 'Dalton transactions (Cambridge, England : 2003)'
_journal_page_first 2563
_journal_page_last 2570
_journal_paper_doi 10.1039/b701367a
_journal_year 2007
_chemical_absolute_configuration unk
_chemical_formula_moiety 'C42 H53 Cl N10 Ni2 O13'
_chemical_formula_sum 'C42 H53 Cl N10 Ni2 O13'
_chemical_formula_weight 1058.81
_chemical_name_systematic
;
?
;
_space_group_IT_number 14
_symmetry_cell_setting monoclinic
_symmetry_space_group_name_Hall '-P 2yn'
_symmetry_space_group_name_H-M 'P 1 21/n 1'
_atom_sites_solution_hydrogens geom
_atom_sites_solution_primary direct
_atom_sites_solution_secondary difmap
_audit_creation_method SHELXL-97
_cell_angle_alpha 90.00
_cell_angle_beta 104.247(2)
_cell_angle_gamma 90.00
_cell_formula_units_Z 4
_cell_length_a 16.0340(4)
_cell_length_b 22.0010(6)
_cell_length_c 16.1850(5)
_cell_measurement_reflns_used 86418
_cell_measurement_temperature 200(2)
_cell_measurement_theta_max 25.028
_cell_measurement_theta_min 2.037
_cell_volume 5533.9(3)
_computing_cell_refinement 'HKL Scalepack (Otwinowski & Minor 1997)'
_computing_data_collection 'Collect (Nonius BV, 1997-2000)'
_computing_data_reduction 'HKL Denzo and Scalepack (O & M 1997)'
_computing_molecular_graphics 'Ortep-3 for Windows (Farrugia, 1997)'
_computing_publication_material 'WinGX publication routines (Farrugia, 1999)'
_computing_structure_refinement 'SHELXL-97 (Sheldrick, 1997)'
_computing_structure_solution 'SHELXS-86 (Sheldrick, 1986)'
_diffrn_ambient_temperature 200(2)
_diffrn_detector_area_resol_mean 9
_diffrn_measured_fraction_theta_full 0.996
_diffrn_measured_fraction_theta_max 0.996
_diffrn_measurement_device_type KappaCCD
_diffrn_measurement_method 'CCD rotation images, thick slices'
_diffrn_radiation_monochromator graphite
_diffrn_radiation_source 'fine-focus sealed tube'
_diffrn_radiation_type MoK\a
_diffrn_radiation_wavelength 0.71073
_diffrn_reflns_av_R_equivalents 0.0863
_diffrn_reflns_av_sigmaI/netI 0.0820
_diffrn_reflns_limit_h_max 18
_diffrn_reflns_limit_h_min -18
_diffrn_reflns_limit_k_max 26
_diffrn_reflns_limit_k_min -25
_diffrn_reflns_limit_l_max 18
_diffrn_reflns_limit_l_min -19
_diffrn_reflns_number 39313
_diffrn_reflns_theta_full 25.03
_diffrn_reflns_theta_max 25.03
_diffrn_reflns_theta_min 2.06
_exptl_absorpt_coefficient_mu 0.792
_exptl_absorpt_correction_T_max 0.8919
_exptl_absorpt_correction_T_min 0.8412
_exptl_absorpt_correction_type multi-scan
_exptl_absorpt_process_details 'SADABS, R. Blessing, 1995'
_exptl_crystal_colour 'pale blue'
_exptl_crystal_density_diffrn 1.271
_exptl_crystal_density_method 'not measured'
_exptl_crystal_description prism
_exptl_crystal_F_000 2208
_exptl_crystal_size_max 0.22
_exptl_crystal_size_mid 0.2
_exptl_crystal_size_min 0.14
_refine_diff_density_max 1.072
_refine_diff_density_min -0.743
_refine_diff_density_rms 0.188
_refine_ls_extinction_method none
_refine_ls_goodness_of_fit_ref 1.082
_refine_ls_hydrogen_treatment constr
_refine_ls_matrix_type full
_refine_ls_number_parameters 631
_refine_ls_number_reflns 9749
_refine_ls_number_restraints 0
_refine_ls_restrained_S_all 1.082
_refine_ls_R_factor_all 0.1578
_refine_ls_R_factor_gt 0.0909
_refine_ls_shift/su_max 0.000
_refine_ls_shift/su_mean 0.000
_refine_ls_structure_factor_coef Fsqd
_refine_ls_weighting_details 'calc w=1/[\s^2^(Fo^2^)+(0.1580P)^2^+8.6161P] where P=(Fo^2^+2Fc^2^)/3'
_refine_ls_weighting_scheme calc
_refine_ls_wR_factor_gt 0.2538
_refine_ls_wR_factor_ref 0.3015
_reflns_number_gt 5568
_reflns_number_total 9749
_reflns_threshold_expression >2sigma(I)
_cod_data_source_file b701367a.txt
_cod_data_source_block complex_7
_cod_original_sg_symbol_H-M 'P 21/n'
_cod_database_code 7005362

loop_
_symmetry_equiv_pos_as_xyz
'x, y, z'
'-x+1/2, y+1/2, -z+1/2'
'-x, -y, -z'
'x-1/2, -y-1/2, z-1/2'

loop_
_atom_site_label
_atom_site_type_symbol
_atom_site_fract_x
_atom_site_fract_y
_atom_site_fract_z
_atom_site_U_iso_or_equiv
_atom_site_adp_type
_atom_site_occupancy
_atom_site_symmetry_multiplicity
_atom_site_calc_flag
_atom_site_refinement_flags
_atom_site_disorder_assembly
_atom_site_disorder_group
Ni1 Ni 0.91598(5) 0.18544(4) 0.52308(6) 0.0404(3) Uani 1 1 d . . .
Ni2 Ni 1.07896(5) 0.18582(4) 0.45386(6) 0.0410(3) Uani 1 1 d . . .
Cl1 Cl 0.36799(13) 0.00406(8) 0.35639(14) 0.0543(5) Uani 1 1 d . . .
O1 O 0.9487(3) 0.1630(2) 0.4100(3) 0.0498(13) Uani 1 1 d . . .
O2 O 0.8801(6) 0.1121(3) 0.2955(5) 0.116(3) Uani 1 1 d . . .
O3 O 0.9400(3) 0.2753(2) 0.5172(3) 0.0447(12) Uani 1 1 d . . .
O4 O 1.0569(3) 0.2754(2) 0.4638(3) 0.0445(12) Uani 1 1 d . . .
O5 O 1.0443(3) 0.1588(3) 0.5652(3) 0.0525(13) Uani 1 1 d . . .
O6 O 1.1067(6) 0.1023(3) 0.6758(5) 0.112(3) Uani 1 1 d . . .
O7 O 0.3426(7) 0.0600(3) 0.3831(6) 0.138(4) Uani 1 1 d . . .
O8 O 0.3331(6) -0.0448(4) 0.3930(6) 0.124(3) Uani 1 1 d . . .
O9 O 0.3359(9) 0.0015(4) 0.2673(6) 0.168(6) Uani 1 1 d . . .
O10 O 0.4543(5) -0.0011(4) 0.3745(9) 0.154(5) Uani 1 1 d . . .
O11 O 0.5529(4) 0.5137(3) 0.0946(4) 0.085(2) Uani 1 1 d . . .
H11A H 0.5590 0.4689 0.0841 0.102 Uiso 1 1 d R . .
H11B H 0.5756 0.5310 0.1500 0.102 Uiso 1 1 d R . .
O12 O 0.073(4) 0.0010(7) 0.8366(14) 0.38(4) Uani 0.50 1 d P . .
H12D H 0.1283 0.0011 0.8759 0.451 Uiso 0.50 1 d PR . .
H12E H 0.0216 0.0011 0.8575 0.451 Uiso 0.50 1 d PR . .
O13 O 0.312(3) 0.0018(9) 0.0557(18) 0.234(17) Uani 0.50 1 d P . .
H13A H 0.3388 0.0018 0.0089 0.281 Uiso 0.50 1 d PR . .
H13B H 0.3466 0.0018 0.1132 0.281 Uiso 0.50 1 d PR . .
O14 O 0.672(2) 0.1076(17) 0.2106(18) 0.29(2) Uani 0.50 1 d P . .
H14B H 0.7062 0.1124 0.1695 0.349 Uiso 0.50 1 d PR . .
H14C H 0.6989 0.1124 0.2703 0.349 Uiso 0.50 1 d PR . .
O15 O 0.305(2) 0.0884(19) 0.754(2) 0.34(3) Uani 0.50 1 d P . .
H15B H 0.3660 0.0919 0.7757 0.404 Uiso 0.50 1 d PR . .
H15C H 0.2678 0.0919 0.7925 0.404 Uiso 0.50 1 d PR . .
N1 N 0.7867(4) 0.1957(3) 0.4689(4) 0.0428(14) Uani 1 1 d . . .
N2 N 0.6576(4) 0.1546(3) 0.4309(4) 0.0506(16) Uani 1 1 d . . .
N3 N 0.8741(4) 0.0925(3) 0.5343(4) 0.0488(15) Uani 1 1 d . . .
H3A H 0.9134 0.0650 0.5176 0.059 Uiso 1 1 d R . .
N4 N 0.8545(3) 0.1434(3) 0.7479(3) 0.0432(14) Uani 1 1 d . . .
N5 N 0.8944(3) 0.1898(3) 0.6420(3) 0.0399(13) Uani 1 1 d . . .
N6 N 1.2075(4) 0.1941(3) 0.5093(4) 0.0449(15) Uani 1 1 d . . .
N7 N 1.3352(4) 0.1493(3) 0.5520(4) 0.0549(17) Uani 1 1 d . . .
N8 N 1.1191(4) 0.0931(3) 0.4378(4) 0.0497(16) Uani 1 1 d . . .
H8 H 1.0766 0.0654 0.4484 0.060 Uiso 1 1 d R . .
N9 N 1.1433(4) 0.1503(3) 0.2286(4) 0.0475(15) Uani 1 1 d . . .
N10 N 1.1025(4) 0.1934(3) 0.3351(4) 0.0454(15) Uani 1 1 d . . .
C1 C 0.7270(4) 0.2428(3) 0.4488(4) 0.0435(17) Uani 1 1 d . . .
C2 C 0.7370(5) 0.3051(3) 0.4513(5) 0.0467(18) Uani 1 1 d . . .
H2 H 0.7935 0.3226 0.4676 0.056 Uiso 1 1 d R . .
C3 C 0.6645(5) 0.3397(4) 0.4302(5) 0.056(2) Uani 1 1 d . . .
H3 H 0.6689 0.3832 0.4307 0.067 Uiso 1 1 d R . .
C4 C 0.5819(6) 0.3140(4) 0.4065(5) 0.068(2) Uani 1 1 d . . .
H4 H 0.5333 0.3410 0.3933 0.081 Uiso 1 1 d R . .
C5 C 0.5700(5) 0.2518(4) 0.4039(5) 0.059(2) Uani 1 1 d . . .
H5 H 0.5149 0.2321 0.3879 0.071 Uiso 1 1 d R . .
C6 C 0.6450(4) 0.2161(4) 0.4247(4) 0.0448(18) Uani 1 1 d . . .
C7 C 0.5891(5) 0.1068(4) 0.4135(6) 0.073(3) Uani 1 1 d . . .
H7A H 0.6146 0.0671 0.4216 0.088 Uiso 1 1 d R . .
H7B H 0.5558 0.1108 0.3557 0.088 Uiso 1 1 d R . .
H7C H 0.5525 0.1124 0.4517 0.088 Uiso 1 1 d R . .
C8 C 0.7433(5) 0.1445(3) 0.4595(4) 0.0453(18) Uani 1 1 d . . .
C9 C 0.7873(5) 0.0842(3) 0.4770(5) 0.0519(19) Uani 1 1 d . . .
H9A H 0.7919 0.0656 0.4247 0.062 Uiso 1 1 d R . .
H9B H 0.7538 0.0587 0.5046 0.062 Uiso 1 1 d R . .
C10 C 0.8784(5) 0.0801(3) 0.6254(5) 0.053(2) Uani 1 1 d . . .
H10A H 0.8298 0.0557 0.6291 0.064 Uiso 1 1 d R . .
H10B H 0.9306 0.0590 0.6515 0.064 Uiso 1 1 d R . .
C11 C 0.8747(5) 0.1372(3) 0.6714(5) 0.0460(18) Uani 1 1 d . . .
C12 C 0.8329(5) 0.0964(4) 0.8018(5) 0.059(2) Uani 1 1 d . . .
H12A H 0.8350 0.0582 0.7737 0.071 Uiso 1 1 d R . .
H12B H 0.7761 0.1029 0.8093 0.071 Uiso 1 1 d R . .
H12C H 0.8735 0.0960 0.8564 0.071 Uiso 1 1 d R . .
C13 C 0.8592(4) 0.2041(4) 0.7672(4) 0.0429(18) Uani 1 1 d . . .
C14 C 0.8397(4) 0.2381(4) 0.8343(4) 0.051(2) Uani 1 1 d . . .
H14A H 0.8223 0.2179 0.8798 0.061 Uiso 1 1 d R . .
C15 C 0.8472(5) 0.2995(4) 0.8316(5) 0.051(2) Uani 1 1 d . . .
H15A H 0.8337 0.3228 0.8767 0.061 Uiso 1 1 d R . .
C16 C 0.8738(5) 0.3296(4) 0.7649(4) 0.0479(18) Uani 1 1 d . . .
H16 H 0.8791 0.3731 0.7659 0.057 Uiso 1 1 d R . .
C17 C 0.8918(4) 0.2967(4) 0.6984(5) 0.0456(18) Uani 1 1 d . . .
H17 H 0.9100 0.3158 0.6526 0.055 Uiso 1 1 d R . .
C18 C 0.8843(4) 0.2340(3) 0.6999(4) 0.0414(17) Uani 1 1 d . . .
C19 C 1.2686(5) 0.2385(4) 0.5317(4) 0.0434(17) Uani 1 1 d . . .
C20 C 1.2612(5) 0.3011(4) 0.5303(5) 0.054(2) Uani 1 1 d . . .
H20 H 1.2057 0.3201 0.5132 0.065 Uiso 1 1 d R . .
C21 C 1.3349(6) 0.3352(4) 0.5536(5) 0.061(2) Uani 1 1 d . . .
H21 H 1.3319 0.3788 0.5537 0.073 Uiso 1 1 d R . .
C22 C 1.4167(6) 0.3077(5) 0.5786(6) 0.075(3) Uani 1 1 d . . .
H22 H 1.4685 0.3315 0.5931 0.090 Uiso 1 1 d R . .
C23 C 1.4250(6) 0.2453(5) 0.5823(5) 0.067(2) Uani 1 1 d . . .
H23 H 1.4799 0.2258 0.6015 0.081 Uiso 1 1 d R . .
C24 C 1.3495(5) 0.2115(4) 0.5585(4) 0.0487(19) Uani 1 1 d . . .
C25 C 1.4019(6) 0.1022(5) 0.5746(6) 0.078(3) Uani 1 1 d . . .
H25A H 1.4570 0.1212 0.5947 0.094 Uiso 1 1 d R . .
H25B H 1.4023 0.0774 0.5259 0.094 Uiso 1 1 d R . .
H25C H 1.3898 0.0772 0.6189 0.094 Uiso 1 1 d R . .
C26 C 1.2487(5) 0.1413(4) 0.5209(4) 0.0487(19) Uani 1 1 d . . .
C27 C 1.2029(5) 0.0820(3) 0.5006(5) 0.054(2) Uani 1 1 d . . .
H27A H 1.1919 0.0653 0.5517 0.065 Uiso 1 1 d R . .
H27B H 1.2375 0.0541 0.4777 0.065 Uiso 1 1 d R . .
C28 C 1.1189(5) 0.0822(4) 0.3467(5) 0.056(2) Uani 1 1 d . . .
H28A H 1.1682 0.0585 0.3434 0.067 Uiso 1 1 d R . .
H28B H 1.0674 0.0610 0.3183 0.067 Uiso 1 1 d R . .
C29 C 1.1230(4) 0.1420(3) 0.3032(4) 0.0410(17) Uani 1 1 d . . .
C30 C 1.1677(5) 0.1025(4) 0.1750(5) 0.058(2) Uani 1 1 d . . .
H30A H 1.1790 0.1209 0.1250 0.069 Uiso 1 1 d R . .
H30B H 1.1220 0.0734 0.1583 0.069 Uiso 1 1 d R . .
H30C H 1.2187 0.0823 0.2067 0.069 Uiso 1 1 d R . .
C31 C 1.1392(4) 0.2119(3) 0.2122(4) 0.0408(16) Uani 1 1 d . . .
C32 C 1.1568(4) 0.2460(4) 0.1459(4) 0.0477(18) Uani 1 1 d . . .
H32 H 1.1720 0.2265 0.0986 0.057 Uiso 1 1 d R . .
C33 C 1.1488(4) 0.3071(4) 0.1506(5) 0.051(2) Uani 1 1 d . . .
H33 H 1.1631 0.3310 0.1064 0.061 Uiso 1 1 d R . .
C34 C 1.1226(4) 0.3359(4) 0.2187(4) 0.0471(18) Uani 1 1 d . . .
H34 H 1.1171 0.3793 0.2203 0.057 Uiso 1 1 d R . .
C35 C 1.1039(5) 0.3016(3) 0.2829(5) 0.0481(19) Uani 1 1 d . . .
H35 H 1.0850 0.3197 0.3291 0.058 Uiso 1 1 d R . .
C36 C 1.1125(4) 0.2384(3) 0.2791(4) 0.0390(16) Uani 1 1 d . . .
C37 C 0.9987(5) 0.3012(3) 0.4898(5) 0.0471(18) Uani 1 1 d . . .
C38 C 0.9990(6) 0.3688(4) 0.4901(7) 0.097(4) Uani 1 1 d . . .
H38A H 1.0464 0.3827 0.4686 0.116 Uiso 1 1 d R . .
H38B H 1.0059 0.3830 0.5474 0.116 Uiso 1 1 d R . .
H38C H 0.9461 0.3841 0.4548 0.116 Uiso 1 1 d R . .
C39 C 1.0893(6) 0.1520(4) 0.6408(5) 0.060(2) Uani 1 1 d . . .
C40 C 1.1213(7) 0.2088(5) 0.6855(6) 0.085(3) Uani 1 1 d . . .
H40A H 1.1547 0.1984 0.7415 0.101 Uiso 1 1 d R . .
H40B H 1.0738 0.2340 0.6901 0.101 Uiso 1 1 d R . .
H40C H 1.1567 0.2304 0.6554 0.101 Uiso 1 1 d R . .
C41 C 0.9002(5) 0.1616(5) 0.3329(6) 0.063(2) Uani 1 1 d . . .
C42 C 0.8705(6) 0.2196(4) 0.2914(6) 0.077(3) Uani 1 1 d . . .
H42A H 0.8345 0.2122 0.2355 0.092 Uiso 1 1 d R . .
H42B H 0.9200 0.2426 0.2867 0.092 Uiso 1 1 d R . .
H42C H 0.8388 0.2422 0.3243 0.092 Uiso 1 1 d R . .

loop_
_atom_site_aniso_label
_atom_site_aniso_U_11
_atom_site_aniso_U_22
_atom_site_aniso_U_33
_atom_site_aniso_U_23
_atom_site_aniso_U_13
_atom_site_aniso_U_12
Ni1 0.0300(5) 0.0448(6) 0.0507(6) 0.0018(4) 0.0180(4) 0.0000(4)
Ni2 0.0293(5) 0.0478(6) 0.0500(6) 0.0044(4) 0.0176(4) 0.0020(4)
Cl1 0.0461(12) 0.0485(11) 0.0754(14) 0.0009(10) 0.0284(10) 0.0003(10)
O1 0.037(3) 0.067(3) 0.048(3) 0.000(2) 0.014(2) 0.001(3)
O2 0.155(8) 0.082(5) 0.089(5) -0.020(4) -0.013(5) -0.015(5)
O3 0.038(3) 0.044(3) 0.058(3) -0.002(2) 0.023(2) 0.000(2)
O4 0.037(3) 0.045(3) 0.060(3) 0.002(2) 0.027(2) -0.002(2)
O5 0.034(3) 0.081(4) 0.047(3) 0.019(3) 0.018(2) 0.012(3)
O6 0.137(7) 0.091(5) 0.098(5) 0.048(4) 0.011(5) 0.028(5)
O7 0.222(11) 0.069(5) 0.174(8) 0.009(5) 0.142(8) 0.035(6)
O8 0.155(8) 0.094(6) 0.155(7) 0.018(5) 0.100(6) -0.020(5)
O9 0.245(14) 0.114(8) 0.101(7) 0.005(5) -0.042(8) -0.042(6)
O10 0.032(4) 0.157(9) 0.267(13) 0.011(7) 0.023(6) -0.004(5)
O11 0.057(4) 0.127(6) 0.072(4) -0.005(4) 0.019(3) -0.014(4)
O12 0.89(10) 0.060(12) 0.094(14) -0.046(10) -0.04(3) -0.07(2)
O13 0.41(5) 0.19(3) 0.15(2) 0.010(15) 0.15(3) 0.04(2)
O14 0.30(4) 0.41(5) 0.19(2) -0.08(3) 0.10(2) -0.25(4)
O15 0.28(4) 0.48(6) 0.31(4) 0.27(4) 0.18(3) 0.23(4)
N1 0.031(3) 0.053(4) 0.049(3) 0.001(3) 0.019(3) -0.003(3)
N2 0.035(4) 0.066(5) 0.054(4) -0.007(3) 0.016(3) -0.013(3)
N3 0.040(4) 0.046(4) 0.069(4) 0.002(3) 0.029(3) 0.002(3)
N4 0.030(3) 0.054(4) 0.048(3) 0.007(3) 0.013(3) 0.002(3)
N5 0.030(3) 0.045(3) 0.048(3) -0.002(3) 0.018(3) -0.004(3)
N6 0.036(4) 0.055(4) 0.048(3) 0.007(3) 0.018(3) 0.004(3)
N7 0.036(4) 0.074(5) 0.057(4) 0.011(3) 0.016(3) 0.018(4)
N8 0.044(4) 0.044(4) 0.067(4) 0.011(3) 0.024(3) 0.005(3)
N9 0.035(4) 0.063(4) 0.047(3) -0.008(3) 0.017(3) 0.005(3)
N10 0.030(3) 0.059(4) 0.051(3) 0.002(3) 0.017(3) 0.002(3)
C1 0.033(4) 0.058(5) 0.040(4) -0.001(3) 0.010(3) 0.003(4)
C2 0.036(4) 0.051(5) 0.054(4) -0.004(4) 0.012(3) -0.002(4)
C3 0.045(5) 0.062(5) 0.062(5) 0.014(4) 0.016(4) 0.012(4)
C4 0.055(6) 0.077(7) 0.069(6) 0.007(5) 0.012(4) 0.022(5)
C5 0.029(4) 0.087(7) 0.059(5) 0.000(4) 0.006(3) 0.000(4)
C6 0.030(4) 0.063(5) 0.043(4) -0.004(4) 0.012(3) -0.007(4)
C7 0.048(6) 0.077(6) 0.091(7) -0.007(5) 0.010(4) -0.021(5)
C8 0.036(4) 0.051(5) 0.054(4) -0.007(4) 0.021(3) -0.010(4)
C9 0.051(5) 0.046(4) 0.065(5) -0.007(4) 0.025(4) -0.009(4)
C10 0.047(5) 0.042(4) 0.074(5) 0.005(4) 0.022(4) 0.002(4)
C11 0.037(4) 0.046(4) 0.057(5) 0.010(4) 0.013(3) 0.003(4)
C12 0.060(6) 0.063(5) 0.056(5) 0.019(4) 0.018(4) -0.008(4)
C13 0.027(4) 0.064(5) 0.038(4) 0.008(3) 0.010(3) 0.006(3)
C14 0.031(4) 0.079(6) 0.043(4) 0.001(4) 0.012(3) -0.003(4)
C15 0.037(4) 0.074(6) 0.042(4) -0.010(4) 0.011(3) -0.002(4)
C16 0.038(4) 0.056(5) 0.052(4) 0.002(4) 0.016(3) 0.003(4)
C17 0.027(4) 0.061(5) 0.053(4) 0.003(4) 0.018(3) 0.004(3)
C18 0.029(4) 0.055(5) 0.043(4) 0.007(3) 0.013(3) 0.003(3)
C19 0.031(4) 0.062(5) 0.041(4) -0.001(3) 0.017(3) -0.001(4)
C20 0.044(5) 0.068(6) 0.053(5) -0.007(4) 0.018(4) -0.008(4)
C21 0.056(6) 0.063(5) 0.065(5) -0.009(4) 0.015(4) -0.004(5)
C22 0.040(5) 0.103(8) 0.081(6) -0.012(6) 0.012(4) -0.024(6)
C23 0.039(5) 0.106(8) 0.055(5) -0.005(5) 0.010(4) 0.006(5)
C24 0.028(4) 0.075(6) 0.046(4) 0.005(4) 0.014(3) 0.005(4)
C25 0.048(6) 0.096(7) 0.084(6) 0.004(5) 0.005(4) 0.028(5)
C26 0.036(5) 0.066(5) 0.050(4) 0.016(4) 0.023(3) 0.010(4)
C27 0.051(5) 0.050(5) 0.068(5) 0.014(4) 0.024(4) 0.020(4)
C28 0.050(5) 0.055(5) 0.065(5) -0.006(4) 0.021(4) 0.008(4)
C29 0.028(4) 0.041(4) 0.058(4) 0.004(3) 0.020(3) 0.005(3)
C30 0.057(5) 0.061(5) 0.056(5) -0.012(4) 0.016(4) 0.003(4)
C31 0.027(4) 0.047(4) 0.050(4) -0.001(3) 0.011(3) 0.001(3)
C32 0.039(4) 0.065(5) 0.043(4) 0.000(4) 0.016(3) -0.008(4)
C33 0.031(4) 0.076(6) 0.046(4) 0.010(4) 0.011(3) -0.011(4)
C34 0.037(4) 0.059(5) 0.045(4) 0.009(4) 0.010(3) -0.006(4)
C35 0.036(4) 0.056(5) 0.054(4) -0.001(4) 0.014(3) -0.001(4)
C36 0.024(4) 0.051(5) 0.044(4) 0.005(3) 0.014(3) -0.003(3)
C37 0.041(4) 0.045(4) 0.058(5) 0.002(3) 0.018(4) -0.008(4)
C38 0.092(8) 0.053(6) 0.170(11) 0.003(6) 0.079(8) 0.005(5)
C39 0.067(6) 0.064(6) 0.056(5) 0.012(5) 0.027(4) 0.002(5)
C40 0.077(7) 0.112(8) 0.072(6) 0.003(6) 0.032(5) -0.003(6)
C41 0.044(5) 0.080(6) 0.069(6) -0.010(5) 0.021(4) -0.009(5)
C42 0.084(7) 0.084(7) 0.069(6) 0.007(5) 0.031(5) 0.007(6)

loop_
_atom_type_symbol
_atom_type_description
_atom_type_scat_dispersion_real
_atom_type_scat_dispersion_imag
_atom_type_scat_source
C C 0.0033 0.0016 'International Tables Vol C Tables 4.2.6.8 and 6.1.1.4'
H H 0.0000 0.0000 'International Tables Vol C Tables 4.2.6.8 and 6.1.1.4'
Ni Ni 0.3393 1.1124 'International Tables Vol C Tables 4.2.6.8 and 6.1.1.4'
Cl Cl 0.1484 0.1585 'International Tables Vol C Tables 4.2.6.8 and 6.1.1.4'
N N 0.0061 0.0033 'International Tables Vol C Tables 4.2.6.8 and 6.1.1.4'
O O 0.0106 0.0060 'International Tables Vol C Tables 4.2.6.8 and 6.1.1.4'

loop_
_geom_angle_atom_site_label_1
_geom_angle_atom_site_label_2
_geom_angle_atom_site_label_3
_geom_angle
_geom_angle_site_symmetry_1
_geom_angle_site_symmetry_3
_geom_angle_publ_flag
O3 Ni1 N5 94.4(2) . . ?
O3 Ni1 N1 93.3(2) . . ?
N5 Ni1 N1 90.6(2) . . ?
O3 Ni1 O1 95.6(2) . . ?
N5 Ni1 O1 167.9(2) . . ?
N1 Ni1 O1 95.5(2) . . ?
O3 Ni1 O5 96.1(2) . . ?
N5 Ni1 O5 95.0(2) . . ?
N1 Ni1 O5 168.7(2) . . ?
O1 Ni1 O5 77.27(19) . . ?
O3 Ni1 N3 172.1(2) . . ?
N5 Ni1 N3 80.7(2) . . ?
N1 Ni1 N3 80.7(2) . . ?
O1 Ni1 N3 90.0(2) . . ?
O5 Ni1 N3 90.5(2) . . ?
O4 Ni2 N6 93.2(2) . . ?
O4 Ni2 N10 94.1(2) . . ?
N6 Ni2 N10 90.4(2) . . ?
O4 Ni2 O1 94.7(2) . . ?
N6 Ni2 O1 169.7(2) . . ?
N10 Ni2 O1 95.7(2) . . ?
O4 Ni2 O5 96.8(2) . . ?
N6 Ni2 O5 95.7(2) . . ?
N10 Ni2 O5 167.1(2) . . ?
O1 Ni2 O5 76.72(19) . . ?
O4 Ni2 N8 171.9(2) . . ?
N6 Ni2 N8 80.8(2) . . ?
N10 Ni2 N8 80.6(2) . . ?
O1 Ni2 N8 92.0(2) . . ?
O5 Ni2 N8 89.2(2) . . ?
O10 Cl1 O7 111.7(6) . . ?
O10 Cl1 O8 109.7(6) . . ?
O7 Cl1 O8 111.5(5) . . ?
O10 Cl1 O9 108.5(9) . . ?
O7 Cl1 O9 106.9(6) . . ?
O8 Cl1 O9 108.5(6) . . ?
C41 O1 Ni1 129.1(5) . . ?
C41 O1 Ni2 130.0(5) . . ?
Ni1 O1 Ni2 95.2(2) . . ?
C37 O3 Ni1 128.4(5) . . ?
C37 O4 Ni2 129.1(4) . . ?
C39 O5 Ni1 129.1(5) . . ?
C39 O5 Ni2 130.9(5) . . ?
Ni1 O5 Ni2 95.08(19) . . ?
H11A O11 H11B 121.0 . . ?
H12D O12 H12E 120.0 . . ?
H13A O13 H13B 120.0 . . ?
H14B O14 H14C 120.1 . . ?
H15B O15 H15C 120.0 . . ?
C8 N1 C1 107.3(6) . . ?
C8 N1 Ni1 114.0(5) . . ?
C1 N1 Ni1 138.0(5) . . ?
C8 N2 C6 107.8(6) . . ?
C8 N2 C7 125.7(7) . . ?
C6 N2 C7 126.4(7) . . ?
C9 N3 C10 114.0(6) . . ?
C9 N3 Ni1 109.0(4) . . ?
C10 N3 Ni1 108.4(4) . . ?
C9 N3 H3A 109.1 . . ?
C10 N3 H3A 106.9 . . ?
Ni1 N3 H3A 109.4 . . ?
C11 N4 C13 107.1(6) . . ?
C11 N4 C12 128.4(7) . . ?
C13 N4 C12 124.5(6) . . ?
C11 N5 C18 107.0(6) . . ?
C11 N5 Ni1 114.2(5) . . ?
C18 N5 Ni1 138.2(5) . . ?
C26 N6 C19 106.7(6) . . ?
C26 N6 Ni2 113.4(5) . . ?
C19 N6 Ni2 139.4(5) . . ?
C26 N7 C24 106.8(6) . . ?
C26 N7 C25 127.8(8) . . ?
C24 N7 C25 125.4(7) . . ?
C27 N8 C28 115.4(6) . . ?
C27 N8 Ni2 108.4(5) . . ?
C28 N8 Ni2 109.9(4) . . ?
C27 N8 H8 109.5 . . ?
C28 N8 H8 104.2 . . ?
Ni2 N8 H8 109.3 . . ?
C29 N9 C31 107.4(6) . . ?
C29 N9 C30 126.2(7) . . ?
C31 N9 C30 126.4(6) . . ?
C29 N10 C36 106.1(6) . . ?
C29 N10 Ni2 114.7(5) . . ?
C36 N10 Ni2 138.7(5) . . ?
C2 C1 N1 131.6(7) . . ?
C2 C1 C6 121.2(7) . . ?
N1 C1 C6 107.2(6) . . ?
C3 C2 C1 117.5(7) . . ?
C3 C2 H2 122.4 . . ?
C1 C2 H2 120.1 . . ?
C2 C3 C4 122.2(8) . . ?
C2 C3 H3 119.9 . . ?
C4 C3 H3 117.8 . . ?
C5 C4 C3 121.5(8) . . ?
C5 C4 H4 120.5 . . ?
C3 C4 H4 118.0 . . ?
C4 C5 C6 116.3(8) . . ?
C4 C5 H5 124.5 . . ?
C6 C5 H5 119.2 . . ?
N2 C6 C1 106.4(6) . . ?
N2 C6 C5 132.3(7) . . ?
C1 C6 C5 121.3(7) . . ?
N2 C7 H7A 110.3 . . ?
N2 C7 H7B 109.0 . . ?
H7A C7 H7B 109.4 . . ?
N2 C7 H7C 109.0 . . ?
H7A C7 H7C 109.7 . . ?
H7B C7 H7C 109.5 . . ?
N1 C8 N2 111.3(7) . . ?
N1 C8 C9 121.8(7) . . ?
N2 C8 C9 126.9(7) . . ?
N3 C9 C8 109.6(6) . . ?
N3 C9 H9A 109.9 . . ?
C8 C9 H9A 110.3 . . ?
N3 C9 H9B 109.1 . . ?
C8 C9 H9B 108.3 . . ?
H9A C9 H9B 109.6 . . ?
C11 C10 N3 110.4(6) . . ?
C11 C10 H10A 108.1 . . ?
N3 C10 H10A 108.9 . . ?
C11 C10 H10B 109.3 . . ?
N3 C10 H10B 110.4 . . ?
H10A C10 H10B 109.6 . . ?
N5 C11 N4 111.7(6) . . ?
N5 C11 C10 121.6(6) . . ?
N4 C11 C10 126.6(7) . . ?
N4 C12 H12A 107.3 . . ?
N4 C12 H12B 110.2 . . ?
H12A C12 H12B 109.6 . . ?
N4 C12 H12C 110.6 . . ?
H12A C12 H12C 109.5 . . ?
H12B C12 H12C 109.6 . . ?
N4 C13 C18 106.7(6) . . ?
N4 C13 C14 132.9(7) . . ?
C18 C13 C14 120.3(7) . . ?
C15 C14 C13 117.6(7) . . ?
C15 C14 H14A 122.0 . . ?
C13 C14 H14A 120.3 . . ?
C14 C15 C16 122.3(7) . . ?
C14 C15 H15A 118.0 . . ?
C16 C15 H15A 119.7 . . ?
C17 C16 C15 120.4(7) . . ?
C17 C16 H16 119.9 . . ?
C15 C16 H16 119.6 . . ?
C16 C17 C18 118.1(7) . . ?
C16 C17 H17 122.2 . . ?
C18 C17 H17 119.6 . . ?
C17 C18 N5 131.4(6) . . ?
C17 C18 C13 121.2(7) . . ?
N5 C18 C13 107.3(6) . . ?
N6 C19 C20 130.8(7) . . ?
N6 C19 C24 109.2(7) . . ?
C20 C19 C24 119.9(7) . . ?
C21 C20 C19 118.4(8) . . ?
C21 C20 H20 121.0 . . ?
C19 C20 H20 120.5 . . ?
C20 C21 C22 121.5(8) . . ?
C20 C21 H21 120.4 . . ?
C22 C21 H21 118.1 . . ?
C23 C22 C21 120.8(8) . . ?
C23 C22 H22 117.6 . . ?
C21 C22 H22 121.6 . . ?
C22 C23 C24 116.8(8) . . ?
C22 C23 H23 122.0 . . ?
C24 C23 H23 121.1 . . ?
N7 C24 C23 131.6(8) . . ?
N7 C24 C19 105.8(7) . . ?
C23 C24 C19 122.5(8) . . ?
N7 C25 H25A 109.3 . . ?
N7 C25 H25B 110.3 . . ?
H25A C25 H25B 109.5 . . ?
N7 C25 H25C 108.8 . . ?
H25A C25 H25C 109.6 . . ?
H25B C25 H25C 109.3 . . ?
N6 C26 N7 111.4(7) . . ?
N6 C26 C27 122.1(7) . . ?
N7 C26 C27 126.4(7) . . ?
N8 C27 C26 108.6(6) . . ?
N8 C27 H27A 108.9 . . ?
C26 C27 H27A 109.2 . . ?
N8 C27 H27B 110.5 . . ?
C26 C27 H27B 110.1 . . ?
H27A C27 H27B 109.5 . . ?
N8 C28 C29 109.4(6) . . ?
N8 C28 H28A 109.9 . . ?
C29 C28 H28A 108.6 . . ?
N8 C28 H28B 110.1 . . ?
C29 C28 H28B 109.4 . . ?
H28A C28 H28B 109.4 . . ?
N10 C29 N9 112.0(6) . . ?
N10 C29 C28 121.6(6) . . ?
N9 C29 C28 126.3(6) . . ?
N9 C30 H30A 109.1 . . ?
N9 C30 H30B 110.2 . . ?
H30A C30 H30B 109.4 . . ?
N9 C30 H30C 109.3 . . ?
H30A C30 H30C 109.4 . . ?
H30B C30 H30C 109.4 . . ?
N9 C31 C36 105.7(6) . . ?
N9 C31 C32 132.0(7) . . ?
C36 C31 C32 122.3(7) . . ?
C33 C32 C31 116.8(7) . . ?
C33 C32 H32 122.3 . . ?
C31 C32 H32 120.8 . . ?
C32 C33 C34 122.4(7) . . ?
C32 C33 H33 117.3 . . ?
C34 C33 H33 120.2 . . ?
C35 C34 C33 120.1(7) . . ?
C35 C34 H34 119.1 . . ?
C33 C34 H34 120.8 . . ?
C34 C35 C36 118.0(7) . . ?
C34 C35 H35 122.0 . . ?
C36 C35 H35 120.0 . . ?
N10 C36 C31 108.7(6) . . ?
N10 C36 C35 131.0(6) . . ?
C31 C36 C35 120.3(6) . . ?
O4 C37 O3 126.4(7) . . ?
O4 C37 C38 116.9(6) . . ?
O3 C37 C38 116.7(7) . . ?
C37 C38 H38A 108.6 . . ?
C37 C38 H38B 109.2 . . ?
H38A C38 H38B 109.5 . . ?
C37 C38 H38C 110.3 . . ?
H38A C38 H38C 109.6 . . ?
H38B C38 H38C 109.7 . . ?
O6 C39 O5 124.1(9) . . ?
O6 C39 C40 121.0(9) . . ?
O5 C39 C40 114.9(8) . . ?
C39 C40 H40A 108.0 . . ?
C39 C40 H40B 110.0 . . ?
H40A C40 H40B 109.5 . . ?
C39 C40 H40C 110.4 . . ?
H40A C40 H40C 109.6 . . ?
H40B C40 H40C 109.5 . . ?
O2 C41 O1 120.6(9) . . ?
O2 C41 C42 121.4(9) . . ?
O1 C41 C42 118.0(8) . . ?
C41 C42 H42A 109.7 . . ?
C41 C42 H42B 108.2 . . ?
H42A C42 H42B 109.4 . . ?
C41 C42 H42C 110.7 . . ?
H42A C42 H42C 109.4 . . ?
H42B C42 H42C 109.4 . . ?

loop_
_geom_bond_atom_site_label_1
_geom_bond_atom_site_label_2
_geom_bond_distance
_geom_bond_site_symmetry_2
_geom_bond_publ_flag
Ni1 O3 2.022(5) . ?
Ni1 N5 2.040(5) . ?
Ni1 N1 2.055(6) . ?
Ni1 O1 2.083(5) . ?
Ni1 O5 2.085(5) . ?
Ni1 N3 2.174(6) . ?
Ni2 O4 2.015(5) . ?
Ni2 N6 2.043(6) . ?
Ni2 N10 2.055(6) . ?
Ni2 O1 2.095(5) . ?
Ni2 O5 2.098(5) . ?
Ni2 N8 2.173(6) . ?
Cl1 O10 1.348(8) . ?
Cl1 O7 1.398(7) . ?
Cl1 O8 1.408(7) . ?
Cl1 O9 1.408(10) . ?
O1 C41 1.298(10) . ?
O2 C41 1.249(11) . ?
O3 C37 1.268(8) . ?
O4 C37 1.251(8) . ?
O5 C39 1.267(9) . ?
O6 C39 1.231(10) . ?
O11 H11A 1.0080 . ?
O11 H11B 0.9600 . ?
O12 H12D 0.9594 . ?
O12 H12E 0.9601 . ?
O13 H13A 0.9595 . ?
O13 H13B 0.9596 . ?
O14 H14B 0.9605 . ?
O14 H14C 0.9604 . ?
O15 H15B 0.9600 . ?
O15 H15C 0.9700 . ?
N1 C8 1.311(9) . ?
N1 C1 1.394(9) . ?
N2 C8 1.357(9) . ?
N2 C6 1.366(10) . ?
N2 C7 1.497(10) . ?
N3 C9 1.481(9) . ?
N3 C10 1.484(9) . ?
N3 H3A 0.9592 . ?
N4 C11 1.363(9) . ?
N4 C13 1.369(9) . ?
N4 C12 1.449(9) . ?
N5 C11 1.319(8) . ?
N5 C18 1.387(9) . ?
N6 C26 1.327(9) . ?
N6 C19 1.368(9) . ?
N7 C26 1.364(9) . ?
N7 C24 1.387(10) . ?
N7 C25 1.470(10) . ?
N8 C27 1.491(9) . ?
N8 C28 1.493(9) . ?
N8 H8 0.9606 . ?
N9 C29 1.338(8) . ?
N9 C31 1.379(9) . ?
N9 C30 1.478(9) . ?
N10 C29 1.318(8) . ?
N10 C36 1.377(9) . ?
C1 C2 1.380(10) . ?
C1 C6 1.405(9) . ?
C2 C3 1.362(10) . ?
C2 H2 0.9596 . ?
C3 C4 1.403(12) . ?
C3 H3 0.9595 . ?
C4 C5 1.381(12) . ?
C4 H4 0.9611 . ?
C5 C6 1.407(11) . ?
C5 H5 0.9606 . ?
C7 H7A 0.9596 . ?
C7 H7B 0.9603 . ?
C7 H7C 0.9595 . ?
C8 C9 1.497(10) . ?
C9 H9A 0.9592 . ?
C9 H9B 0.9596 . ?
C10 C11 1.468(10) . ?
C10 H10A 0.9602 . ?
C10 H10B 0.9594 . ?
C12 H12A 0.9601 . ?
C12 H12B 0.9585 . ?
C12 H12C 0.9601 . ?
C13 C18 1.413(9) . ?
C13 C14 1.414(10) . ?
C14 C15 1.357(11) . ?
C14 H14A 0.9585 . ?
C15 C16 1.418(10) . ?
C15 H15A 0.9593 . ?
C16 C17 1.385(10) . ?
C16 H16 0.9606 . ?
C17 C18 1.386(10) . ?
C17 H17 0.9580 . ?
C19 C20 1.383(11) . ?
C19 C24 1.395(10) . ?
C20 C21 1.371(11) . ?
C20 H20 0.9602 . ?
C21 C22 1.410(12) . ?
C21 H21 0.9605 . ?
C22 C23 1.380(13) . ?
C22 H22 0.9608 . ?
C23 C24 1.391(11) . ?
C23 H23 0.9596 . ?
C25 H25A 0.9589 . ?
C25 H25B 0.9599 . ?
C25 H25C 0.9606 . ?
C26 C27 1.494(11) . ?
C27 H27A 0.9602 . ?
C27 H27B 0.9608 . ?
C28 C29 1.501(10) . ?
C28 H28A 0.9594 . ?
C28 H28B 0.9612 . ?
C30 H30A 0.9611 . ?
C30 H30B 0.9604 . ?
C30 H30C 0.9607 . ?
C31 C36 1.387(9) . ?
C31 C32 1.394(10) . ?
C32 C33 1.353(10) . ?
C32 H32 0.9599 . ?
C33 C34 1.422(11) . ?
C33 H33 0.9599 . ?
C34 C35 1.376(10) . ?
C34 H34 0.9596 . ?
C35 C36 1.402(10) . ?
C35 H35 0.9597 . ?
C37 C38 1.487(12) . ?
C38 H38A 0.9604 . ?
C38 H38B 0.9590 . ?
C38 H38C 0.9595 . ?
C39 C40 1.471(13) . ?
C40 H40A 0.9601 . ?
C40 H40B 0.9596 . ?
C40 H40C 0.9599 . ?
C41 C42 1.466(13) . ?
C42 H42A 0.9598 . ?
C42 H42B 0.9599 . ?
C42 H42C 0.9604 . ?
